data_4060658
_journal_name_full Organometallics
_journal_paper_doi 10.1021/om050850t
_journal_year 2006
_chemical_formula_sum 'C8 Br6 O9 Ru4'
_chemical_formula_weight 1123.82
_space_group_IT_number 5
_symmetry_cell_setting monoclinic
_symmetry_space_group_name_Hall 'C 2y'
_symmetry_space_group_name_H-M 'C 1 2 1'
_cell_angle_alpha 90.00
_cell_angle_beta 103.427(2)
_cell_angle_gamma 90.00
_cell_formula_units_Z 12
_cell_length_a 42.757(2)
_cell_length_b 10.6371(6)
_cell_length_c 14.4885(7)
_cell_measurement_temperature 223(2)
_cell_volume 6409.4(6)
_diffrn_ambient_temperature 223(2)
_exptl_crystal_density_diffrn 3.494
_cod_depositor_comments
;
The following automatic conversions were performed:
'_symmetry_cell_setting' value 'Monoclinic' changed to 'monoclinic'
according to '/home/saulius/struct/CIF-dictionaries/cif_core.dic'
dictionary named 'cif_core.dic' version 2.4.1 from 2010-06-29.

Automatic conversion script
Id: cif_fix_enum 1527 2010-12-29 10:47:43Z saulius 
;
_cod_original_sg_symbol_H-M 'C 2'
_cod_database_code 4060658

loop_
_symmetry_equiv_pos_as_xyz
'x, y, z'
'-x, y, -z'
'x+1/2, y+1/2, z'
'-x+1/2, y+1/2, -z'

loop_
_atom_site_label
_atom_site_type_symbol
_atom_site_fract_x
_atom_site_fract_y
_atom_site_fract_z
_atom_site_U_iso_or_equiv
_atom_site_adp_type
_atom_site_occupancy
_atom_site_symmetry_multiplicity
_atom_site_calc_flag
_atom_site_refinement_flags
_atom_site_disorder_assembly
_atom_site_disorder_group
Ru1A Ru 0.04412(5) 0.2340(2) 0.79419(16) 0.0223(6) Uani 1 1 d . . .
Ru2A Ru 0.11156(6) 0.1069(3) 0.81415(18) 0.0293(6) Uani 1 1 d . . .
Ru3A Ru 0.08862(6) 0.2350(3) 0.59478(17) 0.0282(6) Uani 1 1 d . . .
Ru4A Ru 0.09362(6) 0.4538(2) 0.73856(18) 0.0281(6) Uani 1 1 d . . .
Br1A Br 0.05471(8) 0.0058(3) 0.7693(2) 0.0367(8) Uani 1 1 d . . .
Br2A Br 0.09060(8) 0.2036(3) 0.9454(2) 0.0365(9) Uani 1 1 d . . .
Br3A Br 0.12357(8) 0.0481(3) 0.6578(2) 0.0349(8) Uani 1 1 d . . .
Br4A Br 0.05591(9) 0.4321(3) 0.5712(2) 0.0407(9) Uani 1 1 d . . .
Br5A Br 0.13617(8) 0.3872(3) 0.6561(2) 0.0390(9) Uani 1 1 d . . .
Br6A Br 0.04605(8) 0.4689(3) 0.8112(2) 0.0343(8) Uani 1 1 d . . .
O1A O 0.0845(4) 0.2489(19) 0.7352(11) 0.015(4) Uiso 1 1 d . . .
O11A O -0.0071(6) 0.257(2) 0.6192(14) 0.052(7) Uani 1 1 d . . .
O12A O -0.0090(5) 0.187(2) 0.8946(15) 0.047(7) Uani 1 1 d . . .
O21A O 0.1406(7) -0.125(3) 0.9175(18) 0.072(9) Uani 1 1 d . . .
O22A O 0.1749(6) 0.235(3) 0.8733(16) 0.055(7) Uani 1 1 d . . .
O31A O 0.0359(5) 0.051(2) 0.5283(16) 0.040(6) Uani 1 1 d . . .
O32A O 0.0937(6) 0.240(2) 0.3923(15) 0.056(7) Uani 1 1 d . . .
O41A O 0.1359(6) 0.478(3) 0.9287(18) 0.057(8) Uani 1 1 d . . .
O42A O 0.1027(6) 0.736(2) 0.7223(17) 0.056(7) Uani 1 1 d . . .
C11A C 0.0132(8) 0.245(4) 0.680(2) 0.038(8) Uiso 1 1 d . . .
C12A C 0.0111(7) 0.209(3) 0.859(2) 0.023(7) Uiso 1 1 d . . .
C21A C 0.1293(7) -0.039(3) 0.878(2) 0.027(7) Uiso 1 1 d . . .
C22A C 0.1503(10) 0.187(4) 0.855(3) 0.050(10) Uiso 1 1 d . . .
C31A C 0.0550(8) 0.109(4) 0.563(2) 0.036(8) Uiso 1 1 d . . .
C32A C 0.0932(8) 0.234(4) 0.469(3) 0.047(9) Uiso 1 1 d . . .
C41A C 0.1211(7) 0.449(3) 0.862(2) 0.016(6) Uiso 1 1 d . . .
C42A C 0.0986(8) 0.628(3) 0.732(2) 0.034(8) Uiso 1 1 d . . .
Ru1B Ru 0.73790(6) 0.2572(2) 0.88598(17) 0.0275(6) Uani 1 1 d . . .
Ru2B Ru 0.73913(6) 0.0508(3) 0.73387(18) 0.0302(6) Uani 1 1 d . . .
Ru3B Ru 0.79114(6) 0.2768(3) 0.70558(19) 0.0318(7) Uani 1 1 d . . .
Ru4B Ru 0.72331(6) 0.3994(3) 0.67149(18) 0.0293(6) Uani 1 1 d . . .
Br1B Br 0.69197(8) 0.1089(3) 0.8014(2) 0.0382(9) Uani 1 1 d . . .
Br2B Br 0.77116(9) 0.0620(3) 0.9106(2) 0.0393(9) Uani 1 1 d . . .
Br3B Br 0.79012(8) 0.0462(4) 0.6764(3) 0.0422(9) Uani 1 1 d . . .
Br4B Br 0.74978(9) 0.3160(4) 0.5471(2) 0.0414(9) Uani 1 1 d . . .
Br5B Br 0.77898(9) 0.4998(3) 0.7403(3) 0.0441(9) Uani 1 1 d . . .
Br6B Br 0.70581(8) 0.4495(3) 0.8210(2) 0.0362(8) Uani 1 1 d . . .
O1B O 0.7484(5) 0.242(2) 0.7502(13) 0.029(5) Uani 1 1 d . . .
O11B O 0.7141(7) 0.235(3) 1.0659(15) 0.073(10) Uani 1 1 d . . .
O12B O 0.7917(5) 0.421(2) 0.9826(18) 0.049(7) Uani 1 1 d . . .
O21B O 0.6989(5) 0.041(2) 0.5347(16) 0.048(7) Uani 1 1 d . . .
O22B O 0.7294(6) -0.225(2) 0.7426(16) 0.050(7) Uani 1 1 d . . .
O31B O 0.8440(6) 0.337(3) 0.608(2) 0.088(11) Uani 1 1 d . . .
O32B O 0.8388(5) 0.253(3) 0.8883(17) 0.056(7) Uani 1 1 d . . .
O41B O 0.6968(6) 0.635(3) 0.5616(17) 0.068(9) Uani 1 1 d . . .
O42B O 0.6610(5) 0.275(2) 0.5891(17) 0.047(7) Uani 1 1 d . . .
C11B C 0.7236(7) 0.251(3) 1.001(2) 0.037(8) Uiso 1 1 d . . .
C12B C 0.7726(8) 0.359(3) 0.947(2) 0.033(8) Uiso 1 1 d . . .
C21B C 0.7140(8) 0.049(3) 0.612(2) 0.034(8) Uiso 1 1 d . . .
C22B C 0.7327(9) -0.124(4) 0.736(3) 0.048(10) Uiso 1 1 d . . .
C31B C 0.8258(11) 0.317(5) 0.644(3) 0.070(13) Uiso 1 1 d . . .
C32B C 0.8197(9) 0.264(4) 0.820(3) 0.052(10) Uiso 1 1 d . . .
C41B C 0.7076(8) 0.537(4) 0.607(2) 0.040(9) Uiso 1 1 d . . .
C42B C 0.6837(9) 0.320(4) 0.620(3) 0.042(9) Uiso 1 1 d . . .
Ru1C Ru 0.58283(6) 0.4634(2) 0.20913(17) 0.0259(6) Uani 1 1 d . . .
Ru2C Ru 0.62953(6) 0.2445(3) 0.28864(18) 0.0322(6) Uani 1 1 d . . .
Ru3C Ru 0.56444(6) 0.1198(3) 0.13935(18) 0.0293(6) Uani 1 1 d . . .
Ru4C Ru 0.54090(6) 0.2477(3) 0.30439(16) 0.0301(6) Uani 1 1 d . . .
Br1C Br 0.62357(8) 0.4455(3) 0.3736(2) 0.0380(8) Uani 1 1 d . . .
Br2C Br 0.62996(8) 0.3935(3) 0.1468(2) 0.0378(8) Uani 1 1 d . . .
Br3C Br 0.62281(8) 0.0546(3) 0.1821(2) 0.0411(9) Uani 1 1 d . . .
Br4C Br 0.55376(9) 0.0199(3) 0.2933(2) 0.0411(9) Uani 1 1 d . . .
Br5C Br 0.51113(8) 0.2210(4) 0.1283(2) 0.0367(8) Uani 1 1 d . . .
Br6C Br 0.53734(8) 0.4831(3) 0.2903(2) 0.0355(8) Uani 1 1 d . . .
O1C O 0.5794(5) 0.265(2) 0.2358(13) 0.031(5) Uani 1 1 d . . .
O11C O 0.5945(6) 0.740(2) 0.1877(14) 0.046(6) Uani 1 1 d . . .
O12C O 0.5400(5) 0.472(2) 0.0166(15) 0.039(6) Uani 1 1 d . . .
O21C O 0.7022(5) 0.248(3) 0.350(2) 0.072(9) Uani 1 1 d . . .
O22C O 0.6272(7) 0.080(3) 0.4530(18) 0.069(9) Uani 1 1 d . . .
O31C O 0.5375(7) -0.110(3) 0.029(2) 0.080(10) Uani 1 1 d . . .
O32C O 0.5757(5) 0.229(2) -0.0371(16) 0.045(6) Uani 1 1 d . . .
O41C O 0.5765(7) 0.272(3) 0.5087(17) 0.067(8) Uani 1 1 d . . .
O42C O 0.4807(6) 0.216(3) 0.3785(17) 0.058(8) Uani 1 1 d . . .
C11C C 0.5896(7) 0.630(3) 0.198(2) 0.030(8) Uiso 1 1 d . . .
C12C C 0.5558(7) 0.462(3) 0.092(2) 0.024(7) Uiso 1 1 d . . .
C21C C 0.6752(10) 0.245(4) 0.327(3) 0.054(10) Uiso 1 1 d . . .
C22C C 0.6285(9) 0.141(4) 0.393(3) 0.048(10) Uiso 1 1 d . . .
C31C C 0.5484(8) -0.023(4) 0.072(2) 0.037(8) Uiso 1 1 d . . .
C32C C 0.5713(7) 0.192(3) 0.032(2) 0.030(8) Uiso 1 1 d . . .
C41C C 0.5640(8) 0.258(4) 0.420(2) 0.041(9) Uiso 1 1 d . . .
C42C C 0.5032(7) 0.223(3) 0.347(2) 0.028(7) Uiso 1 1 d . . .

loop_
_atom_site_aniso_label
_atom_site_aniso_U_11
_atom_site_aniso_U_22
_atom_site_aniso_U_33
_atom_site_aniso_U_23
_atom_site_aniso_U_13
_atom_site_aniso_U_12
Ru1A 0.0196(13) 0.0284(15) 0.0186(12) 0.0010(11) 0.0040(10) -0.0023(12)
Ru2A 0.0294(15) 0.0332(16) 0.0238(15) 0.0014(12) 0.0029(12) 0.0036(13)
Ru3A 0.0334(15) 0.0290(16) 0.0220(13) 0.0000(12) 0.0061(12) -0.0005(13)
Ru4A 0.0356(15) 0.0205(14) 0.0287(15) -0.0051(12) 0.0085(12) -0.0046(12)
Br1A 0.0354(19) 0.031(2) 0.042(2) -0.0005(15) 0.0039(17) -0.0049(16)
Br2A 0.038(2) 0.046(2) 0.0264(19) 0.0004(15) 0.0078(16) -0.0019(17)
Br3A 0.040(2) 0.034(2) 0.0315(19) -0.0013(16) 0.0103(16) 0.0118(17)
Br4A 0.050(2) 0.037(2) 0.033(2) 0.0022(15) 0.0062(17) 0.0081(17)
Br5A 0.044(2) 0.040(2) 0.036(2) 0.0006(16) 0.0142(17) -0.0121(18)
Br6A 0.0330(18) 0.030(2) 0.037(2) -0.0094(16) 0.0031(16) 0.0026(16)
O11A 0.086(19) 0.030(15) 0.022(12) -0.007(11) -0.022(13) 0.002(14)
O12A 0.040(14) 0.066(19) 0.040(14) -0.008(12) 0.017(13) -0.020(13)
O21A 0.11(2) 0.05(2) 0.054(18) 0.019(15) 0.028(17) 0.048(18)
O22A 0.065(18) 0.056(19) 0.038(14) -0.019(14) 0.002(13) 0.007(16)
O31A 0.030(13) 0.022(13) 0.072(17) 0.003(12) 0.019(13) 0.002(11)
O32A 0.11(2) 0.032(15) 0.038(15) -0.010(12) 0.030(15) -0.010(15)
O41A 0.043(15) 0.07(2) 0.059(18) 0.052(16) 0.013(14) 0.016(14)
O42A 0.081(19) 0.007(13) 0.075(18) 0.015(13) 0.005(15) -0.008(13)
Ru1B 0.0337(15) 0.0231(15) 0.0226(14) 0.0006(11) 0.0003(12) -0.0001(12)
Ru2B 0.0337(15) 0.0220(15) 0.0318(15) -0.0048(12) 0.0013(13) -0.0017(13)
Ru3B 0.0235(14) 0.0348(18) 0.0357(16) -0.0002(13) 0.0039(12) 0.0025(12)
Ru4B 0.0306(15) 0.0281(16) 0.0279(15) 0.0017(12) 0.0038(12) 0.0055(12)
Br1B 0.039(2) 0.039(2) 0.038(2) -0.0054(16) 0.0111(17) -0.0114(17)
Br2B 0.053(2) 0.0275(19) 0.032(2) 0.0046(15) -0.0023(17) 0.0059(17)
Br3B 0.037(2) 0.040(2) 0.048(2) -0.0083(18) 0.0063(18) 0.0094(18)
Br4B 0.044(2) 0.051(2) 0.0286(19) 0.0025(17) 0.0082(17) 0.0066(18)
Br5B 0.045(2) 0.027(2) 0.061(3) -0.0035(17) 0.013(2) -0.0051(17)
Br6B 0.0360(19) 0.036(2) 0.036(2) -0.0028(16) 0.0065(16) 0.0118(17)
O1B 0.044(13) 0.016(11) 0.029(11) 0.007(9) 0.012(10) -0.005(10)
O11B 0.14(3) 0.053(19) 0.029(14) -0.016(13) 0.033(16) -0.062(19)
O12B 0.024(13) 0.048(18) 0.070(18) -0.002(13) 0.005(13) -0.005(12)
O21B 0.048(15) 0.048(17) 0.042(15) -0.007(13) -0.004(13) 0.023(14)
O22B 0.080(19) 0.012(13) 0.058(16) 0.006(11) 0.014(14) -0.014(13)
O31B 0.045(17) 0.10(3) 0.15(3) 0.00(2) 0.07(2) -0.009(17)
O32B 0.038(14) 0.059(19) 0.058(17) 0.002(15) -0.016(13) 0.009(14)
O41B 0.066(19) 0.10(3) 0.039(16) 0.025(16) 0.006(15) 0.005(18)
O42B 0.035(14) 0.034(15) 0.063(17) -0.016(12) -0.005(12) -0.017(12)
Ru1C 0.0323(15) 0.0211(14) 0.0246(14) 0.0011(11) 0.0073(12) -0.0008(12)
Ru2C 0.0302(14) 0.0277(16) 0.0343(15) -0.0033(12) -0.0017(12) 0.0005(13)
Ru3C 0.0352(16) 0.0266(15) 0.0245(15) -0.0003(12) 0.0038(12) -0.0049(13)
Ru4C 0.0359(15) 0.0343(17) 0.0208(14) 0.0008(12) 0.0079(12) -0.0032(13)
Br1C 0.044(2) 0.034(2) 0.0298(19) -0.0040(15) -0.0039(16) 0.0002(17)
Br2C 0.037(2) 0.041(2) 0.037(2) -0.0035(16) 0.0123(16) -0.0069(17)
Br3C 0.044(2) 0.032(2) 0.044(2) -0.0060(17) 0.0029(17) 0.0120(18)
Br4C 0.059(2) 0.033(2) 0.0284(19) 0.0050(15) 0.0037(17) -0.0072(18)
Br5C 0.0327(19) 0.048(2) 0.0271(18) 0.0017(16) 0.0027(15) -0.0068(17)
Br6C 0.042(2) 0.033(2) 0.033(2) 0.0026(15) 0.0124(16) 0.0064(16)
O1C 0.051(14) 0.020(12) 0.038(13) -0.003(10) 0.039(11) -0.004(10)
O11C 0.067(17) 0.036(15) 0.033(13) 0.004(11) 0.009(12) -0.008(13)
O12C 0.040(13) 0.047(17) 0.033(14) 0.006(12) 0.011(12) 0.000(12)
O21C 0.023(14) 0.07(2) 0.12(2) -0.024(19) 0.015(15) 0.013(14)
O22C 0.11(2) 0.05(2) 0.051(18) 0.010(14) 0.036(17) -0.017(17)
O31C 0.11(2) 0.07(2) 0.07(2) -0.034(18) 0.039(19) -0.01(2)
O32C 0.029(13) 0.056(18) 0.057(16) -0.007(13) 0.023(12) -0.026(12)
O41C 0.10(2) 0.06(2) 0.044(16) 0.010(14) 0.022(16) -0.011(18)
O42C 0.061(17) 0.060(19) 0.074(18) 0.005(15) 0.055(15) -0.018(14)

loop_
_geom_bond_atom_site_label_1
_geom_bond_atom_site_label_2
_geom_bond_distance
_geom_bond_site_symmetry_2
_geom_bond_publ_flag
Ru1A C11A 1.87(3) . ?
Ru1A C12A 1.89(3) . ?
Ru1A O1A 2.102(16) . ?
Ru1A Br1A 2.510(4) . ?
Ru1A Br6A 2.511(4) . ?
Ru1A Br2A 2.613(4) . ?
Ru1A Ru2A 3.137(4) . ?
Ru2A C22A 1.84(4) . ?
Ru2A C21A 1.88(3) . ?
Ru2A O1A 2.077(18) . ?
Ru2A Br2A 2.503(4) . ?
Ru2A Br3A 2.516(4) . ?
Ru2A Br1A 2.599(4) . ?
Ru3A C32A 1.87(4) . ?
Ru3A C31A 1.94(4) . ?
Ru3A O1A 2.088(15) . ?
Ru3A Br4A 2.499(4) . ?
Ru3A Br3A 2.527(4) . ?
Ru3A Br5A 2.589(4) . ?
Ru3A Ru4A 3.098(4) . ?
Ru4A C42A 1.87(4) . ?
Ru4A C41A 1.90(3) . ?
Ru4A O1A 2.21(2) . ?
Ru4A Br5A 2.499(4) . ?
Ru4A Br6A 2.503(4) . ?
Ru4A Br4A 2.591(4) . ?
O11A C11A 1.09(4) . ?
O12A C12A 1.13(3) . ?
O21A C21A 1.12(4) . ?
O22A C22A 1.14(4) . ?
O31A C31A 1.05(4) . ?
O32A C32A 1.12(4) . ?
O41A C41A 1.06(3) . ?
O42A C42A 1.18(4) . ?
Ru1B C12B 1.88(3) . ?
Ru1B C11B 1.90(3) . ?
Ru1B O1B 2.122(19) . ?
Ru1B Br2B 2.496(4) . ?
Ru1B Br6B 2.521(4) . ?
Ru1B Br1B 2.594(4) . ?
Ru1B Ru2B 3.120(4) . ?
Ru2B C21B 1.84(3) . ?
Ru2B C22B 1.88(4) . ?
Ru2B O1B 2.08(2) . ?
Ru2B Br3B 2.509(4) . ?
Ru2B Br1B 2.514(4) . ?
Ru2B Br2B 2.610(4) . ?
Ru3B C32B 1.82(4) . ?
Ru3B C31B 1.95(5) . ?
Ru3B O1B 2.109(19) . ?
Ru3B Br3B 2.488(5) . ?
Ru3B Br5B 2.505(5) . ?
Ru3B Br4B 2.586(4) . ?
Ru3B Ru4B 3.113(4) . ?
Ru4B C41B 1.79(4) . ?
Ru4B C42B 1.89(4) . ?
Ru4B O1B 2.16(2) . ?
Ru4B Br4B 2.503(4) . ?
Ru4B Br6B 2.508(4) . ?
Ru4B Br5B 2.588(4) . ?
O11B C11B 1.13(3) . ?
O12B C12B 1.08(4) . ?
O21B C21B 1.16(3) . ?
O22B C22B 1.09(4) . ?
O31B C31B 1.06(5) . ?
O32B C32B 1.14(4) . ?
O41B C41B 1.25(4) . ?
O42B C42B 1.08(4) . ?
Ru1C C11C 1.81(3) . ?
Ru1C C12C 1.82(3) . ?
Ru1C O1C 2.16(2) . ?
Ru1C Br6C 2.504(4) . ?
Ru1C Br2C 2.506(4) . ?
Ru1C Br1C 2.611(4) . ?
Ru1C Ru2C 3.109(4) . ?
Ru2C C22C 1.88(4) . ?
Ru2C C21C 1.90(4) . ?
Ru2C O1C 2.11(2) . ?
Ru2C Br1C 2.509(4) . ?
Ru2C Br3C 2.518(4) . ?
Ru2C Br2C 2.599(4) . ?
Ru3C C32C 1.82(3) . ?
Ru3C C31C 1.85(4) . ?
Ru3C O1C 2.08(2) . ?
Ru3C Br5C 2.492(4) . ?
Ru3C Br3C 2.525(4) . ?
Ru3C Br4C 2.605(4) . ?
Ru3C Ru4C 3.115(4) . ?
Ru4C C41C 1.74(3) . ?
Ru4C C42C 1.87(3) . ?
Ru4C O1C 2.121(18) . ?
Ru4C Br4C 2.498(5) . ?
Ru4C Br6C 2.514(5) . ?
Ru4C Br5C 2.589(4) . ?
O11C C11C 1.20(4) . ?
O12C C12C 1.14(3) . ?
O21C C21C 1.13(4) . ?
O22C C22C 1.10(4) . ?
O31C C31C 1.16(4) . ?
O32C C32C 1.13(3) . ?
O41C C41C 1.27(4) . ?
O42C C42C 1.16(3) . ?
